data_7060593
loop_
_publ_author_name
'Kordestani, Nazanin'
'Amiri Rudbari, Hadi'
'Correia, Isabel'
'Valente, Andreia'
'C\^orte-Real, Leonor'
'Islam, Mohammad Khairul'
'Micale, Nicola'
'Braun, Jason D.'
'Herbert, David E.'
'Tumanov, Nikolay'
'Wouters, Johan'
'Enamullah, Mohammed'

_publ_section_title
;
 Heteroleptic enantiopure Pd(ii)-complexes derived from
 halogen-substituted Schiff bases and 2-picolylamine: synthesis,
 experimental and computational characterization and investigation of the
 influence of chirality and halogen atoms on the anticancer activity
;
_journal_issue 20
_journal_name_full 'New Journal of Chemistry'
_journal_page_first 9163
_journal_page_last 9180
_journal_paper_doi 10.1039/D1NJ01491A
_journal_volume 45
_journal_year 2021
_chemical_formula_moiety 'C34 H31 Br N2 O3 S, C H Cl3'
_chemical_formula_sum 'C35 H32 Br Cl3 N2 O3 S'
_chemical_formula_weight 746.94
_space_group_crystal_system triclinic
_space_group_IT_number 2
_space_group_name_Hall '-P 1'
_space_group_name_H-M_alt 'P -1'
_atom_sites_solution_hydrogens geom
_audit_block_doi 10.5517/ccdc.csd.cc24sbpz
_audit_creation_method SHELXL-2018/3
_audit_update_record
;
2020-03-11 deposited with the CCDC.	2021-04-16 downloaded from the CCDC.
;
_cell_angle_alpha 79.8713(9)
_cell_angle_beta 82.8439(10)
_cell_angle_gamma 76.7777(10)
_cell_formula_units_Z 2
_cell_length_a 9.5464(3)
_cell_length_b 11.3522(3)
_cell_length_c 16.3209(5)
_cell_measurement_reflns_used 9446
_cell_measurement_temperature 294(2)
_cell_measurement_theta_max 28.83
_cell_measurement_theta_min 2.41
_cell_volume 1688.44(9)
_computing_cell_refinement '<i>SAINT</i> (Bruker, 2016)'
_computing_data_collection '<i>APEX3</i> (Bruker, 2016)'
_computing_data_reduction 'Bruker SAINT'
_computing_molecular_graphics 'Bruker SHELXTL'
_computing_publication_material 'Bruker SHELXTL'
_computing_structure_refinement '<i>SHELXL2014</i> (Sheldrick, 2015b)'
_computing_structure_solution '<i>SHELXT</i> (Sheldrick, 2015a)'
_diffrn_ambient_temperature 294(2)
_diffrn_measured_fraction_theta_full 0.999
_diffrn_measured_fraction_theta_max 0.999
_diffrn_measurement_device_type 'Bruker D8 QUEST PHOTON-100'
_diffrn_measurement_method '\w and \f'
_diffrn_radiation_type MoK\a
_diffrn_radiation_wavelength 0.71073
_diffrn_reflns_av_R_equivalents 0.0865
_diffrn_reflns_av_unetI/netI 0.0716
_diffrn_reflns_Laue_measured_fraction_full 0.999
_diffrn_reflns_Laue_measured_fraction_max 0.999
_diffrn_reflns_limit_h_max 11
_diffrn_reflns_limit_h_min -11
_diffrn_reflns_limit_k_max 13
_diffrn_reflns_limit_k_min -13
_diffrn_reflns_limit_l_max 19
_diffrn_reflns_limit_l_min -19
_diffrn_reflns_number 29864
_diffrn_reflns_point_group_measured_fraction_full 0.999
_diffrn_reflns_point_group_measured_fraction_max 0.999
_diffrn_reflns_theta_full 24.997
_diffrn_reflns_theta_max 24.997
_diffrn_reflns_theta_min 2.200
_exptl_absorpt_coefficient_mu 1.555
_exptl_absorpt_correction_T_max 0.7461
_exptl_absorpt_correction_T_min 0.5175
_exptl_absorpt_correction_type multi-scan
_exptl_absorpt_process_details 'SADABS, Bruker, 2016'
_exptl_crystal_colour colorless
_exptl_crystal_density_diffrn 1.469
_exptl_crystal_description block
_exptl_crystal_F_000 764
_exptl_crystal_size_max 0.220
_exptl_crystal_size_mid 0.180
_exptl_crystal_size_min 0.120
_refine_diff_density_max 1.548
_refine_diff_density_min -0.627
_refine_diff_density_rms 0.103
_refine_ls_extinction_method none
_refine_ls_goodness_of_fit_ref 1.086
_refine_ls_hydrogen_treatment constr
_refine_ls_matrix_type full
_refine_ls_number_parameters 408
_refine_ls_number_reflns 5950
_refine_ls_number_restraints 0
_refine_ls_restrained_S_all 1.086
_refine_ls_R_factor_all 0.1317
_refine_ls_R_factor_gt 0.0939
_refine_ls_shift/su_max 0.000
_refine_ls_shift/su_mean 0.000
_refine_ls_structure_factor_coef Fsqd
_refine_ls_weighting_details 'w=1/[\s^2^(Fo^2^)+(0.0747P)^2^+10.8493P] where P=(Fo^2^+2Fc^2^)/3'
_refine_ls_weighting_scheme calc
_refine_ls_wR_factor_gt 0.2284
_refine_ls_wR_factor_ref 0.2488
_reflns_Friedel_coverage 0.000
_reflns_number_gt 4063
_reflns_number_total 5950
_reflns_threshold_expression 'I > 2\s(I)'
_cod_data_source_file d1nj01491a2.cif
_cod_data_source_block KA849_0m
_cod_depositor_comments 'Adding full bibliography for 7060575--7060596.cif.'
_cod_database_code 7060593
_shelx_shelxl_version_number 2018/3
_shelx_space_group_comment
;
The symmetry employed for this shelxl refinement is uniquely defined
by the following loop, which should always be used as a source of
symmetry information in preference to the above space-group names.
They are only intended as comments.
;
_shelx_estimated_absorpt_t_min 0.726
_shelx_estimated_absorpt_t_max 0.835

loop_
_space_group_symop_operation_xyz
'x, y, z'
'-x, -y, -z'

loop_
_atom_site_label
_atom_site_type_symbol
_atom_site_fract_x
_atom_site_fract_y
_atom_site_fract_z
_atom_site_U_iso_or_equiv
_atom_site_adp_type
_atom_site_occupancy
_atom_site_site_symmetry_order
_atom_site_calc_flag
_atom_site_refinement_flags_posn
_atom_site_refinement_flags_adp
_atom_site_refinement_flags_occupancy
_atom_site_disorder_assembly
_atom_site_disorder_group
C1 C 0.0969(13) 0.2880(11) 0.2771(8) 0.096(4) Uani 1 1 d . . . . .
H1A H 0.020457 0.344752 0.249081 0.143 Uiso 1 1 calc R U . . .
H1B H 0.058703 0.252600 0.330678 0.143 Uiso 1 1 calc R U . . .
H1C H 0.138585 0.224339 0.244157 0.143 Uiso 1 1 calc R U . . .
C2 C 0.2100(9) 0.3535(7) 0.2888(6) 0.052(2) Uani 1 1 d . . . . .
C3 C 0.2389(9) 0.3651(7) 0.3675(6) 0.052(2) Uani 1 1 d . . . . .
H3 H 0.187100 0.330141 0.413850 0.062 Uiso 1 1 calc R U . . .
C4 C 0.3415(8) 0.4262(7) 0.3800(5) 0.0431(18) Uani 1 1 d . . . . .
H4 H 0.357854 0.432888 0.433857 0.052 Uiso 1 1 calc R U . . .
C5 C 0.4208(8) 0.4782(6) 0.3110(4) 0.0362(16) Uani 1 1 d . . . . .
C6 C 0.3954(9) 0.4667(7) 0.2316(5) 0.048(2) Uani 1 1 d . . . . .
H6 H 0.449393 0.499339 0.185273 0.058 Uiso 1 1 calc R U . . .
C7 C 0.2898(11) 0.4067(8) 0.2210(6) 0.060(2) Uani 1 1 d . . . . .
H7 H 0.271687 0.401680 0.167133 0.073 Uiso 1 1 calc R U . . .
C8 C 0.4830(7) 0.7873(6) 0.2613(4) 0.0336(16) Uani 1 1 d . . . . .
C9 C 0.3658(8) 0.8308(6) 0.2166(4) 0.0335(16) Uani 1 1 d . . . . .
C10 C 0.3668(10) 0.9264(7) 0.1478(5) 0.051(2) Uani 1 1 d . . . . .
H10 H 0.286590 0.958796 0.117712 0.061 Uiso 1 1 calc R U . . .
C11 C 0.4951(11) 0.9696(8) 0.1277(6) 0.069(3) Uani 1 1 d . . . . .
H11 H 0.501724 1.029955 0.081612 0.083 Uiso 1 1 calc R U . . .
C12 C 0.6125(11) 0.9242(9) 0.1750(7) 0.073(3) Uani 1 1 d . . . . .
H12 H 0.696215 0.954742 0.161117 0.088 Uiso 1 1 calc R U . . .
C13 C 0.6045(9) 0.8355(8) 0.2413(6) 0.057(2) Uani 1 1 d . . . . .
H13 H 0.682204 0.806720 0.273829 0.068 Uiso 1 1 calc R U . . .
C14 C 0.1777(8) 0.7541(8) 0.1630(4) 0.0439(19) Uani 1 1 d . . . . .
H14 H 0.209698 0.774641 0.107238 0.053 Uiso 1 1 calc R U . . .
C15 C 0.0720(9) 0.6971(8) 0.1883(5) 0.050(2) Uani 1 1 d . . . . .
C16 C -0.0137(11) 0.6516(11) 0.1390(6) 0.074(3) Uani 1 1 d . . . . .
H16A H -0.112138 0.695827 0.144307 0.111 Uiso 1 1 calc R U . . .
H16B H -0.009610 0.566089 0.158410 0.111 Uiso 1 1 calc R U . . .
H16C H 0.023616 0.662632 0.081373 0.111 Uiso 1 1 calc R U . . .
C17 C 0.0579(7) 0.6860(7) 0.2806(5) 0.0383(17) Uani 1 1 d . . . . .
C18 C -0.0402(8) 0.6328(7) 0.3353(6) 0.049(2) Uani 1 1 d . . . . .
H18 H -0.107819 0.598036 0.317164 0.059 Uiso 1 1 calc R U . . .
C19 C -0.0310(9) 0.6345(8) 0.4192(5) 0.051(2) Uani 1 1 d . . . . .
H19 H -0.093554 0.598439 0.458852 0.061 Uiso 1 1 calc R U . . .
C20 C 0.0677(9) 0.6879(7) 0.4458(4) 0.0418(18) Uani 1 1 d . . . . .
H20 H 0.069214 0.686864 0.502746 0.050 Uiso 1 1 calc R U . . .
C21 C 0.1672(8) 0.7445(6) 0.3893(4) 0.0387(17) Uani 1 1 d . . . . .
C22 C 0.1610(8) 0.7386(6) 0.3044(4) 0.0365(16) Uani 1 1 d . . . . .
C23 C 0.4270(8) 0.7315(6) 0.4155(4) 0.0354(16) Uani 1 1 d . . . . .
H23A H 0.492971 0.777797 0.428507 0.042 Uiso 1 1 calc R U . . .
H23B H 0.432636 0.658614 0.457189 0.042 Uiso 1 1 calc R U . . .
C24 C 0.2726(8) 0.8093(6) 0.4230(4) 0.0339(16) Uani 1 1 d . . . . .
C25 C 0.2335(8) 0.8156(6) 0.5162(4) 0.0359(16) Uani 1 1 d . . . . .
H25A H 0.130530 0.848330 0.525000 0.043 Uiso 1 1 calc R U . . .
H25B H 0.253099 0.732972 0.546727 0.043 Uiso 1 1 calc R U . . .
C26 C 0.3137(8) 0.8931(6) 0.5527(4) 0.0374(17) Uani 1 1 d . . . . .
H26 H 0.417150 0.855769 0.549246 0.045 Uiso 1 1 calc R U . . .
C27 C 0.3395(10) 1.0150(7) 0.4221(5) 0.053(2) Uani 1 1 d . . . . .
H27A H 0.441629 0.977790 0.415959 0.064 Uiso 1 1 calc R U . . .
H27B H 0.326256 1.098702 0.393538 0.064 Uiso 1 1 calc R U . . .
C28 C 0.2555(9) 0.9451(6) 0.3824(5) 0.0423(18) Uani 1 1 d . . . . .
H28A H 0.288071 0.948810 0.323444 0.051 Uiso 1 1 calc R U . . .
H28B H 0.153961 0.984568 0.386891 0.051 Uiso 1 1 calc R U . . .
C29 C 0.2587(8) 0.8964(6) 0.6434(4) 0.0379(17) Uani 1 1 d . . . . .
C30 C 0.3139(12) 0.8009(8) 0.7030(5) 0.072(3) Uani 1 1 d . . . . .
H30 H 0.390309 0.739577 0.687315 0.086 Uiso 1 1 calc R U . . .
C31 C 0.2588(12) 0.7942(8) 0.7848(6) 0.069(3) Uani 1 1 d . . . . .
H31 H 0.295153 0.727936 0.824097 0.083 Uiso 1 1 calc R U . . .
C32 C 0.1479(9) 0.8877(7) 0.8081(5) 0.0451(19) Uani 1 1 d . . . . .
C33 C 0.0933(9) 0.9851(7) 0.7510(5) 0.048(2) Uani 1 1 d . . . . .
H33 H 0.019152 1.047732 0.767060 0.058 Uiso 1 1 calc R U . . .
C34 C 0.1505(8) 0.9888(7) 0.6684(5) 0.0451(19) Uani 1 1 d . . . . .
H34 H 0.114683 1.055360 0.629107 0.054 Uiso 1 1 calc R U . . .
N1 N 0.4765(7) 0.6936(5) 0.3328(3) 0.0365(14) Uani 1 1 d . . . . .
N2 N 0.2384(6) 0.7811(5) 0.2320(4) 0.0397(14) Uani 1 1 d . . . . .
O1 O 0.6129(6) 0.4975(5) 0.4027(3) 0.0507(14) Uani 1 1 d . . . . .
O2 O 0.6513(6) 0.5541(5) 0.2496(3) 0.0521(14) Uani 1 1 d . . . . .
O3 O 0.2930(6) 1.0151(4) 0.5090(3) 0.0466(13) Uani 1 1 d . . . . .
Br1 Br 0.07578(13) 0.88310(11) 0.92217(6) 0.0788(4) Uani 1 1 d . . . . .
S1 S 0.5556(2) 0.55228(16) 0.32459(11) 0.0369(4) Uani 1 1 d . . . . .
C35 C 0.6641(11) 0.6533(10) 0.0373(6) 0.073(3) Uani 1 1 d . . . . .
H35 H 0.653157 0.672133 0.094400 0.087 Uiso 1 1 calc R U . . .
Cl1 Cl 0.7587(4) 0.7537(3) -0.0269(2) 0.1021(11) Uani 1 1 d . . . . .
Cl2 Cl 0.7595(4) 0.5037(3) 0.0375(2) 0.1020(10) Uani 1 1 d . . . . .
Cl3 Cl 0.4927(3) 0.6745(4) 0.0032(3) 0.1149(13) Uani 1 1 d . . . . .

loop_
_atom_site_aniso_label
_atom_site_aniso_U_11
_atom_site_aniso_U_22
_atom_site_aniso_U_33
_atom_site_aniso_U_23
_atom_site_aniso_U_13
_atom_site_aniso_U_12
C1 0.097(9) 0.083(8) 0.122(10) -0.012(7) -0.022(8) -0.045(7)
C2 0.054(5) 0.035(4) 0.068(6) -0.009(4) -0.007(4) -0.009(4)
C3 0.049(5) 0.038(4) 0.065(6) -0.008(4) 0.012(4) -0.011(4)
C4 0.050(5) 0.043(4) 0.033(4) -0.007(3) -0.002(3) -0.002(4)
C5 0.040(4) 0.026(4) 0.039(4) -0.008(3) -0.009(3) 0.004(3)
C6 0.061(5) 0.047(5) 0.034(4) -0.001(3) -0.005(4) -0.009(4)
C7 0.073(6) 0.057(5) 0.058(5) -0.016(4) -0.015(5) -0.016(5)
C8 0.035(4) 0.028(4) 0.040(4) -0.003(3) -0.010(3) -0.009(3)
C9 0.038(4) 0.029(4) 0.032(3) 0.005(3) -0.001(3) -0.012(3)
C10 0.064(6) 0.040(4) 0.047(5) 0.010(4) -0.018(4) -0.014(4)
C11 0.086(7) 0.051(5) 0.073(6) 0.024(5) -0.006(5) -0.044(5)
C12 0.066(6) 0.067(6) 0.090(7) 0.015(6) -0.017(6) -0.038(5)
C13 0.042(5) 0.061(5) 0.073(6) 0.002(5) -0.026(4) -0.020(4)
C14 0.031(4) 0.067(5) 0.028(4) 0.001(3) -0.009(3) 0.000(4)
C15 0.038(4) 0.063(5) 0.051(5) -0.014(4) -0.011(4) -0.006(4)
C16 0.066(6) 0.104(8) 0.060(6) -0.027(6) -0.011(5) -0.019(6)
C17 0.028(4) 0.038(4) 0.046(4) -0.005(3) -0.001(3) -0.003(3)
C18 0.031(4) 0.039(4) 0.083(6) -0.014(4) -0.015(4) -0.012(3)
C19 0.052(5) 0.057(5) 0.044(5) -0.008(4) 0.006(4) -0.020(4)
C20 0.056(5) 0.038(4) 0.034(4) -0.004(3) -0.013(3) -0.012(4)
C21 0.042(4) 0.029(4) 0.039(4) -0.008(3) -0.012(3) 0.012(3)
C22 0.035(4) 0.032(4) 0.043(4) -0.005(3) -0.015(3) -0.003(3)
C23 0.045(4) 0.028(4) 0.032(3) -0.009(3) -0.021(3) 0.007(3)
C24 0.042(4) 0.019(3) 0.039(4) -0.008(3) -0.017(3) 0.007(3)
C25 0.041(4) 0.025(3) 0.042(4) -0.009(3) -0.017(3) 0.002(3)
C26 0.042(4) 0.028(4) 0.044(4) -0.013(3) -0.017(3) 0.001(3)
C27 0.078(6) 0.027(4) 0.047(5) 0.001(3) -0.012(4) 0.000(4)
C28 0.054(5) 0.029(4) 0.042(4) -0.009(3) -0.017(4) 0.003(3)
C29 0.049(4) 0.023(3) 0.043(4) -0.014(3) -0.017(3) 0.004(3)
C30 0.104(8) 0.040(5) 0.050(5) -0.009(4) -0.010(5) 0.033(5)
C31 0.100(8) 0.043(5) 0.050(5) -0.004(4) -0.014(5) 0.015(5)
C32 0.055(5) 0.044(5) 0.036(4) -0.004(3) -0.006(4) -0.012(4)
C33 0.043(5) 0.044(5) 0.053(5) -0.013(4) -0.006(4) 0.006(4)
C34 0.047(5) 0.036(4) 0.047(4) -0.009(3) -0.017(4) 0.011(4)
N1 0.054(4) 0.022(3) 0.029(3) -0.003(2) -0.009(3) 0.003(3)
N2 0.038(3) 0.037(3) 0.042(3) 0.001(3) -0.009(3) -0.006(3)
O1 0.053(3) 0.033(3) 0.058(3) -0.002(2) -0.020(3) 0.012(2)
O2 0.050(3) 0.047(3) 0.057(3) -0.016(3) 0.012(3) -0.010(3)
O3 0.070(4) 0.026(3) 0.047(3) -0.013(2) -0.012(3) -0.005(2)
Br1 0.0881(8) 0.0940(8) 0.0528(6) -0.0087(5) 0.0147(5) -0.0291(6)
S1 0.0380(10) 0.0278(9) 0.0403(10) -0.0053(7) -0.0071(8) 0.0043(7)
C35 0.071(7) 0.096(8) 0.062(6) -0.021(5) 0.001(5) -0.039(6)
Cl1 0.098(2) 0.118(3) 0.098(2) 0.0256(19) -0.0306(18) -0.059(2)
Cl2 0.107(2) 0.094(2) 0.111(2) -0.0227(19) -0.020(2) -0.0223(19)
Cl3 0.0626(18) 0.159(3) 0.140(3) -0.061(3) 0.0153(18) -0.043(2)

loop_
_atom_type_symbol
_atom_type_description
_atom_type_scat_dispersion_real
_atom_type_scat_dispersion_imag
_atom_type_scat_source
C C 0.0033 0.0016 'International Tables Vol C Tables 4.2.6.8 and 6.1.1.4'
H H 0.0000 0.0000 'International Tables Vol C Tables 4.2.6.8 and 6.1.1.4'
N N 0.0061 0.0033 'International Tables Vol C Tables 4.2.6.8 and 6.1.1.4'
O O 0.0106 0.0060 'International Tables Vol C Tables 4.2.6.8 and 6.1.1.4'
Cl Cl 0.1484 0.1585 'International Tables Vol C Tables 4.2.6.8 and 6.1.1.4'
Br Br -0.2901 2.4595 'International Tables Vol C Tables 4.2.6.8 and 6.1.1.4'
S S 0.1246 0.1234 'International Tables Vol C Tables 4.2.6.8 and 6.1.1.4'

loop_
_citation_id
_citation_doi
_citation_year
1 10.1039/D0OB01384F 2020

loop_
_geom_angle_atom_site_label_1
_geom_angle_atom_site_label_2
_geom_angle_atom_site_label_3
_geom_angle
_geom_angle_site_symmetry_1
_geom_angle_site_symmetry_3
_geom_angle_publ_flag
C2 C1 H1A 109.5 . . ?
C2 C1 H1B 109.5 . . ?
H1A C1 H1B 109.5 . . ?
C2 C1 H1C 109.5 . . ?
H1A C1 H1C 109.5 . . ?
H1B C1 H1C 109.5 . . ?
C3 C2 C7 117.1(8) . . ?
C3 C2 C1 121.3(9) . . ?
C7 C2 C1 121.5(9) . . ?
C4 C3 C2 122.5(8) . . ?
C4 C3 H3 118.7 . . ?
C2 C3 H3 118.7 . . ?
C3 C4 C5 119.3(7) . . ?
C3 C4 H4 120.4 . . ?
C5 C4 H4 120.4 . . ?
C6 C5 C4 119.5(7) . . ?
C6 C5 S1 120.0(6) . . ?
C4 C5 S1 120.5(6) . . ?
C5 C6 C7 119.9(8) . . ?
C5 C6 H6 120.0 . . ?
C7 C6 H6 120.0 . . ?
C6 C7 C2 121.7(8) . . ?
C6 C7 H7 119.2 . . ?
C2 C7 H7 119.2 . . ?
C9 C8 C13 120.8(7) . . ?
C9 C8 N1 119.4(6) . . ?
C13 C8 N1 119.8(6) . . ?
C8 C9 C10 120.8(7) . . ?
C8 C9 N2 123.5(6) . . ?
C10 C9 N2 115.7(6) . . ?
C11 C10 C9 116.5(8) . . ?
C11 C10 H10 121.7 . . ?
C9 C10 H10 121.7 . . ?
C12 C11 C10 121.4(8) . . ?
C12 C11 H11 119.3 . . ?
C10 C11 H11 119.3 . . ?
C13 C12 C11 119.7(8) . . ?
C13 C12 H12 120.1 . . ?
C11 C12 H12 120.1 . . ?
C12 C13 C8 120.8(8) . . ?
C12 C13 H13 119.6 . . ?
C8 C13 H13 119.6 . . ?
C15 C14 N2 111.6(7) . . ?
C15 C14 H14 124.2 . . ?
N2 C14 H14 124.2 . . ?
C14 C15 C16 128.7(8) . . ?
C14 C15 C17 105.3(7) . . ?
C16 C15 C17 126.0(8) . . ?
C15 C16 H16A 109.5 . . ?
C15 C16 H16B 109.5 . . ?
H16A C16 H16B 109.5 . . ?
C15 C16 H16C 109.5 . . ?
H16A C16 H16C 109.5 . . ?
H16B C16 H16C 109.5 . . ?
C18 C17 C22 124.5(7) . . ?
C18 C17 C15 126.8(7) . . ?
C22 C17 C15 108.7(6) . . ?
C17 C18 C19 115.4(7) . . ?
C17 C18 H18 122.3 . . ?
C19 C18 H18 122.3 . . ?
C20 C19 C18 122.1(7) . . ?
C20 C19 H19 118.9 . . ?
C18 C19 H19 118.9 . . ?
C19 C20 C21 122.4(7) . . ?
C19 C20 H20 118.8 . . ?
C21 C20 H20 118.8 . . ?
C22 C21 C20 115.2(7) . . ?
C22 C21 C24 124.6(7) . . ?
C20 C21 C24 120.1(6) . . ?
N2 C22 C17 107.2(6) . . ?
N2 C22 C21 132.6(7) . . ?
C17 C22 C21 120.2(7) . . ?
N1 C23 C24 115.1(5) . . ?
N1 C23 H23A 108.5 . . ?
C24 C23 H23A 108.5 . . ?
N1 C23 H23B 108.5 . . ?
C24 C23 H23B 108.5 . . ?
H23A C23 H23B 107.5 . . ?
C25 C24 C23 106.1(5) . . ?
C25 C24 C28 103.9(5) . . ?
C23 C24 C28 115.3(6) . . ?
C25 C24 C21 110.3(6) . . ?
C23 C24 C21 109.2(5) . . ?
C28 C24 C21 111.8(5) . . ?
C26 C25 C24 114.9(6) . . ?
C26 C25 H25A 108.6 . . ?
C24 C25 H25A 108.6 . . ?
C26 C25 H25B 108.6 . . ?
C24 C25 H25B 108.6 . . ?
H25A C25 H25B 107.5 . . ?
O3 C26 C29 109.1(5) . . ?
O3 C26 C25 111.5(5) . . ?
C29 C26 C25 109.0(6) . . ?
O3 C26 H26 109.1 . . ?
C29 C26 H26 109.1 . . ?
C25 C26 H26 109.1 . . ?
O3 C27 C28 111.3(7) . . ?
O3 C27 H27A 109.4 . . ?
C28 C27 H27A 109.4 . . ?
O3 C27 H27B 109.4 . . ?
C28 C27 H27B 109.4 . . ?
H27A C27 H27B 108.0 . . ?
C27 C28 C24 113.1(6) . . ?
C27 C28 H28A 109.0 . . ?
C24 C28 H28A 109.0 . . ?
C27 C28 H28B 109.0 . . ?
C24 C28 H28B 109.0 . . ?
H28A C28 H28B 107.8 . . ?
C34 C29 C30 118.5(7) . . ?
C34 C29 C26 122.3(6) . . ?
C30 C29 C26 119.1(6) . . ?
C31 C30 C29 121.3(8) . . ?
C31 C30 H30 119.3 . . ?
C29 C30 H30 119.3 . . ?
C30 C31 C32 119.0(8) . . ?
C30 C31 H31 120.5 . . ?
C32 C31 H31 120.5 . . ?
C33 C32 C31 121.0(7) . . ?
C33 C32 Br1 119.5(6) . . ?
C31 C32 Br1 119.5(6) . . ?
C32 C33 C34 118.7(7) . . ?
C32 C33 H33 120.7 . . ?
C34 C33 H33 120.7 . . ?
C29 C34 C33 121.4(7) . . ?
C29 C34 H34 119.3 . . ?
C33 C34 H34 119.3 . . ?
C8 N1 C23 118.4(5) . . ?
C8 N1 S1 119.3(5) . . ?
C23 N1 S1 120.9(4) . . ?
C22 N2 C9 133.2(6) . . ?
C22 N2 C14 107.2(6) . . ?
C9 N2 C14 119.3(6) . . ?
C26 O3 C27 110.5(5) . . ?
O1 S1 O2 119.2(4) . . ?
O1 S1 N1 107.4(3) . . ?
O2 S1 N1 107.5(3) . . ?
O1 S1 C5 108.0(3) . . ?
O2 S1 C5 107.5(3) . . ?
N1 S1 C5 106.7(3) . . ?
Cl2 C35 Cl1 110.1(6) . . ?
Cl2 C35 Cl3 111.6(6) . . ?
Cl1 C35 Cl3 109.3(6) . . ?
Cl2 C35 H35 108.6 . . ?
Cl1 C35 H35 108.6 . . ?
Cl3 C35 H35 108.6 . . ?

loop_
_geom_bond_atom_site_label_1
_geom_bond_atom_site_label_2
_geom_bond_distance
_geom_bond_site_symmetry_2
_geom_bond_publ_flag
C1 C2 1.492(13) . ?
C1 H1A 0.9600 . ?
C1 H1B 0.9600 . ?
C1 H1C 0.9600 . ?
C2 C3 1.382(12) . ?
C2 C7 1.391(13) . ?
C3 C4 1.376(11) . ?
C3 H3 0.9300 . ?
C4 C5 1.396(10) . ?
C4 H4 0.9300 . ?
C5 C6 1.382(10) . ?
C5 S1 1.744(8) . ?
C6 C7 1.382(12) . ?
C6 H6 0.9300 . ?
C7 H7 0.9300 . ?
C8 C9 1.361(10) . ?
C8 C13 1.373(11) . ?
C8 N1 1.440(9) . ?
C9 C10 1.418(10) . ?
C9 N2 1.432(9) . ?
C10 C11 1.402(12) . ?
C10 H10 0.9300 . ?
C11 C12 1.390(14) . ?
C11 H11 0.9300 . ?
C12 C13 1.349(12) . ?
C12 H12 0.9300 . ?
C13 H13 0.9300 . ?
C14 C15 1.307(11) . ?
C14 N2 1.436(9) . ?
C14 H14 0.9300 . ?
C15 C16 1.445(12) . ?
C15 C17 1.481(11) . ?
C16 H16A 0.9600 . ?
C16 H16B 0.9600 . ?
C16 H16C 0.9600 . ?
C17 C18 1.378(11) . ?
C17 C22 1.387(10) . ?
C18 C19 1.387(11) . ?
C18 H18 0.9300 . ?
C19 C20 1.378(11) . ?
C19 H19 0.9300 . ?
C20 C21 1.420(11) . ?
C20 H20 0.9300 . ?
C21 C22 1.408(10) . ?
C21 C24 1.573(10) . ?
C22 N2 1.386(9) . ?
C23 N1 1.478(8) . ?
C23 C24 1.538(9) . ?
C23 H23A 0.9700 . ?
C23 H23B 0.9700 . ?
C24 C25 1.531(10) . ?
C24 C28 1.547(9) . ?
C25 C26 1.525(9) . ?
C25 H25A 0.9700 . ?
C25 H25B 0.9700 . ?
C26 O3 1.424(8) . ?
C26 C29 1.512(10) . ?
C26 H26 0.9800 . ?
C27 O3 1.432(9) . ?
C27 C28 1.515(11) . ?
C27 H27A 0.9700 . ?
C27 H27B 0.9700 . ?
C28 H28A 0.9700 . ?
C28 H28B 0.9700 . ?
C29 C34 1.373(10) . ?
C29 C30 1.376(11) . ?
C30 C31 1.368(13) . ?
C30 H30 0.9300 . ?
C31 C32 1.386(12) . ?
C31 H31 0.9300 . ?
C32 C33 1.363(11) . ?
C32 Br1 1.899(7) . ?
C33 C34 1.387(11) . ?
C33 H33 0.9300 . ?
C34 H34 0.9300 . ?
N1 S1 1.630(6) . ?
O1 S1 1.432(5) . ?
O2 S1 1.434(5) . ?
C35 Cl2 1.734(12) . ?
C35 Cl1 1.740(10) . ?
C35 Cl3 1.745(11) . ?
C35 H35 0.9800 . ?

loop_
_geom_torsion_atom_site_label_1
_geom_torsion_atom_site_label_2
_geom_torsion_atom_site_label_3
_geom_torsion_atom_site_label_4
_geom_torsion
_geom_torsion_site_symmetry_1
_geom_torsion_site_symmetry_2
_geom_torsion_site_symmetry_3
_geom_torsion_site_symmetry_4
_geom_torsion_publ_flag
C7 C2 C3 C4 0.1(12) . . . . ?
C1 C2 C3 C4 -179.2(9) . . . . ?
C2 C3 C4 C5 -0.5(12) . . . . ?
C3 C4 C5 C6 -0.4(11) . . . . ?
C3 C4 C5 S1 -178.0(6) . . . . ?
C4 C5 C6 C7 1.6(11) . . . . ?
S1 C5 C6 C7 179.2(6) . . . . ?
C5 C6 C7 C2 -2.0(13) . . . . ?
C3 C2 C7 C6 1.1(13) . . . . ?
C1 C2 C7 C6 -179.6(9) . . . . ?
C13 C8 C9 C10 0.4(12) . . . . ?
N1 C8 C9 C10 177.5(7) . . . . ?
C13 C8 C9 N2 177.3(7) . . . . ?
N1 C8 C9 N2 -5.6(10) . . . . ?
C8 C9 C10 C11 2.0(12) . . . . ?
N2 C9 C10 C11 -175.1(7) . . . . ?
C9 C10 C11 C12 -2.6(14) . . . . ?
C10 C11 C12 C13 0.9(17) . . . . ?
C11 C12 C13 C8 1.7(16) . . . . ?
C9 C8 C13 C12 -2.3(13) . . . . ?
N1 C8 C13 C12 -179.4(9) . . . . ?
N2 C14 C15 C16 -178.3(9) . . . . ?
N2 C14 C15 C17 0.9(9) . . . . ?
C14 C15 C17 C18 179.6(7) . . . . ?
C16 C15 C17 C18 -1.2(14) . . . . ?
C14 C15 C17 C22 -0.4(9) . . . . ?
C16 C15 C17 C22 178.8(8) . . . . ?
C22 C17 C18 C19 0.2(11) . . . . ?
C15 C17 C18 C19 -179.9(7) . . . . ?
C17 C18 C19 C20 1.2(12) . . . . ?
C18 C19 C20 C21 -0.2(13) . . . . ?
C19 C20 C21 C22 -2.0(11) . . . . ?
C19 C20 C21 C24 177.2(7) . . . . ?
C18 C17 C22 N2 179.7(7) . . . . ?
C15 C17 C22 N2 -0.2(8) . . . . ?
C18 C17 C22 C21 -2.5(11) . . . . ?
C15 C17 C22 C21 177.5(6) . . . . ?
C20 C21 C22 N2 -179.7(7) . . . . ?
C24 C21 C22 N2 1.2(12) . . . . ?
C20 C21 C22 C17 3.3(10) . . . . ?
C24 C21 C22 C17 -175.9(6) . . . . ?
N1 C23 C24 C25 168.7(6) . . . . ?
N1 C23 C24 C28 -76.9(8) . . . . ?
N1 C23 C24 C21 49.9(8) . . . . ?
C22 C21 C24 C25 171.1(6) . . . . ?
C20 C21 C24 C25 -8.1(8) . . . . ?
C22 C21 C24 C23 -72.8(8) . . . . ?
C20 C21 C24 C23 108.1(7) . . . . ?
C22 C21 C24 C28 56.0(9) . . . . ?
C20 C21 C24 C28 -123.1(7) . . . . ?
C23 C24 C25 C26 70.5(7) . . . . ?
C28 C24 C25 C26 -51.4(7) . . . . ?
C21 C24 C25 C26 -171.3(5) . . . . ?
C24 C25 C26 O3 56.6(8) . . . . ?
C24 C25 C26 C29 177.0(5) . . . . ?
O3 C27 C28 C24 -60.1(9) . . . . ?
C25 C24 C28 C27 52.9(8) . . . . ?
C23 C24 C28 C27 -62.7(8) . . . . ?
C21 C24 C28 C27 171.8(6) . . . . ?
O3 C26 C29 C34 27.7(10) . . . . ?
C25 C26 C29 C34 -94.2(8) . . . . ?
O3 C26 C29 C30 -155.3(8) . . . . ?
C25 C26 C29 C30 82.8(9) . . . . ?
C34 C29 C30 C31 2.9(15) . . . . ?
C26 C29 C30 C31 -174.1(9) . . . . ?
C29 C30 C31 C32 -1.9(17) . . . . ?
C30 C31 C32 C33 0.3(15) . . . . ?
C30 C31 C32 Br1 -177.4(8) . . . . ?
C31 C32 C33 C34 0.3(13) . . . . ?
Br1 C32 C33 C34 177.9(6) . . . . ?
C30 C29 C34 C33 -2.4(13) . . . . ?
C26 C29 C34 C33 174.6(7) . . . . ?
C32 C33 C34 C29 0.8(13) . . . . ?
C9 C8 N1 C23 -90.9(8) . . . . ?
C13 C8 N1 C23 86.3(9) . . . . ?
C9 C8 N1 S1 102.5(7) . . . . ?
C13 C8 N1 S1 -80.3(8) . . . . ?
C24 C23 N1 C8 60.7(9) . . . . ?
C24 C23 N1 S1 -132.9(6) . . . . ?
C17 C22 N2 C9 -172.1(7) . . . . ?
C21 C22 N2 C9 10.6(13) . . . . ?
C17 C22 N2 C14 0.7(8) . . . . ?
C21 C22 N2 C14 -176.6(7) . . . . ?
C8 C9 N2 C22 39.9(11) . . . . ?
C10 C9 N2 C22 -143.1(8) . . . . ?
C8 C9 N2 C14 -132.3(7) . . . . ?
C10 C9 N2 C14 44.7(9) . . . . ?
C15 C14 N2 C22 -1.1(9) . . . . ?
C15 C14 N2 C9 172.9(7) . . . . ?
C29 C26 O3 C27 -178.0(6) . . . . ?
C25 C26 O3 C27 -57.6(8) . . . . ?
C28 C27 O3 C26 60.1(8) . . . . ?
C8 N1 S1 O1 144.3(5) . . . . ?
C23 N1 S1 O1 -22.0(7) . . . . ?
C8 N1 S1 O2 14.9(6) . . . . ?
C23 N1 S1 O2 -151.4(6) . . . . ?
C8 N1 S1 C5 -100.2(6) . . . . ?
C23 N1 S1 C5 93.5(6) . . . . ?
C6 C5 S1 O1 -148.9(6) . . . . ?
C4 C5 S1 O1 28.7(7) . . . . ?
C6 C5 S1 O2 -19.1(7) . . . . ?
C4 C5 S1 O2 158.5(6) . . . . ?
C6 C5 S1 N1 96.0(6) . . . . ?
C4 C5 S1 N1 -86.4(6) . . . . ?
